data_4507551
loop_
_publ_author_name
'Tykarska, Ewa'
'Gdaniec, Maria'

_publ_section_title
;
 Toward Better Understanding of Isomorphism of Glycyrrhizic Acid and Its
 Mono- and Dibasic Salts
;
_journal_issue 3
_journal_name_full 'Crystal Growth &amp; Design'
_journal_page_first 1301
_journal_paper_doi 10.1021/cg301768h
_journal_volume 13
_journal_year 2013
_chemical_absolute_configuration rm
_chemical_formula_moiety
;         
 C42 H60 O16, 2.00(N H4), 3.00(C3 H7 N O), 2.0(H2 O)
;
_chemical_formula_sum 'C51 H93 N5 O21'
_chemical_formula_weight 1112.30
_chemical_name_common
;
diammonium glicyrrhizinate
3.0 DMF 2.0 water solvate
;
_chemical_name_systematic
;
3beta-[O-beta-D-glucopyranuronosyl-
beta-D-glucopyranuronosyloxy]-ll-oxo-
(18betaH)-olean-12-en-30beta-oic 
diammonium salt
water/DMF solvate
;
_space_group_IT_number 19
_symmetry_cell_setting orthorhombic
_symmetry_space_group_name_Hall 'P 2ac 2ab'
_symmetry_space_group_name_H-M 'P 21 21 21'
_atom_sites_solution_hydrogens geom
_atom_sites_solution_primary direct
_atom_sites_solution_secondary difmap
_audit_creation_method SHELXL-97
_cell_angle_alpha 90.00
_cell_angle_beta 90.00
_cell_angle_gamma 90.00
_cell_formula_units_Z 4
_cell_length_a 9.8550(4)
_cell_length_b 11.2823(3)
_cell_length_c 52.659(3)
_cell_measurement_reflns_used 7175
_cell_measurement_temperature 130(2)
_cell_measurement_theta_max 73.9661
_cell_measurement_theta_min 2.5151
_cell_volume 5855.0(4)
_computing_cell_refinement
;
CrysAlisPro, Agilent Technologies,
Version 1.171.35.21 (release 20-01-2012 CrysAlis171 .NET)
(compiled Jan 23 2012,18:06:46)
;
_computing_data_collection
;
CrysAlisPro, Agilent Technologies,
Version 1.171.35.21 (release 20-01-2012 CrysAlis171 .NET)
(compiled Jan 23 2012,18:06:46)
;
_computing_data_reduction
;
CrysAlisPro, Agilent Technologies,
Version 1.171.35.21 (release 20-01-2012 CrysAlis171 .NET)
(compiled Jan 23 2012,18:06:46)
;
_computing_molecular_graphics
; 
 Mercury CSD 3.0 - new features for the visualization and investigation 
 of crystal structures, C. F. Macrae, I. J. Bruno, J. A. Chisholm, 
 P. R. Edgington, P. McCabe, E. Pidcock, L. Rodriguez-Monge, R. Taylor, 
 J. van de Streek and P. A. Wood, J. Appl. Cryst., 41, 466-470, 2008.
;
_computing_publication_material 'SHELXL-97 (Sheldrick, 2008)'
_computing_structure_refinement 'SHELXS-97 (Sheldrick, 2008)'
_computing_structure_solution 'SHELXS-97 (Sheldrick, 2008)'
_diffrn_ambient_temperature 130(2)
_diffrn_detector_area_resol_mean 10.5357
_diffrn_measured_fraction_theta_full 0.998
_diffrn_measured_fraction_theta_max 0.998
_diffrn_measurement_device_type 'SuperNova, Single source at offset), Atlas'
_diffrn_measurement_method '\w scans'
_diffrn_radiation_monochromator mirror
_diffrn_radiation_source 'SuperNova (Cu) X-ray Source'
_diffrn_radiation_type CuK\a
_diffrn_radiation_wavelength 1.54184
_diffrn_reflns_av_R_equivalents 0.0297
_diffrn_reflns_av_sigmaI/netI 0.0270
_diffrn_reflns_limit_h_max 11
_diffrn_reflns_limit_h_min -9
_diffrn_reflns_limit_k_max 12
_diffrn_reflns_limit_k_min -13
_diffrn_reflns_limit_l_max 62
_diffrn_reflns_limit_l_min -62
_diffrn_reflns_number 14687
_diffrn_reflns_theta_full 66.58
_diffrn_reflns_theta_max 66.58
_diffrn_reflns_theta_min 3.36
_diffrn_standards_number 0
_exptl_absorpt_coefficient_mu 0.813
_exptl_absorpt_correction_T_max 1.00000
_exptl_absorpt_correction_T_min 0.40622
_exptl_absorpt_correction_type multi-scan
_exptl_crystal_colour colourless
_exptl_crystal_density_diffrn 1.262
_exptl_crystal_density_method 'not measured'
_exptl_crystal_description plate
_exptl_crystal_F_000 2408
_exptl_crystal_size_max 0.4
_exptl_crystal_size_mid 0.3
_exptl_crystal_size_min 0.08
_refine_diff_density_max 0.657
_refine_diff_density_min -0.382
_refine_diff_density_rms 0.056
_refine_ls_abs_structure_details 'Flack H D (1983), Acta Cryst. A39, 876-881'
_refine_ls_abs_structure_Flack 0.7(2)
_refine_ls_extinction_method none
_refine_ls_goodness_of_fit_ref 1.056
_refine_ls_hydrogen_treatment constr
_refine_ls_matrix_type full
_refine_ls_number_parameters 772
_refine_ls_number_reflns 5816
_refine_ls_number_restraints 86
_refine_ls_restrained_S_all 1.052
_refine_ls_R_factor_all 0.0607
_refine_ls_R_factor_gt 0.0595
_refine_ls_shift/su_max 0.000
_refine_ls_shift/su_mean 0.000
_refine_ls_structure_factor_coef Fsqd
_refine_ls_weighting_details 'calc w=1/[\s^2^(Fo^2^)+(0.1184P)^2^+2.1875P] where P=(Fo^2^+2Fc^2^)/3'
_refine_ls_weighting_scheme calc
_refine_ls_wR_factor_gt 0.1727
_refine_ls_wR_factor_ref 0.1743
_reflns_number_gt 5640
_reflns_number_total 5816
_reflns_threshold_expression >2sigma(I)
_cod_data_source_file cg301768h_si_001.cif
_cod_data_source_block A2GA-DMF
_cod_original_cell_volume 5855.0(5)
_cod_database_code 4507551

loop_
_symmetry_equiv_pos_as_xyz
'x, y, z'
'-x+1/2, -y, z+1/2'
'x+1/2, -y+1/2, -z'
'-x, y+1/2, -z+1/2'

loop_
_atom_site_label
_atom_site_type_symbol
_atom_site_fract_x
_atom_site_fract_y
_atom_site_fract_z
_atom_site_U_iso_or_equiv
_atom_site_adp_type
_atom_site_occupancy
_atom_site_symmetry_multiplicity
_atom_site_calc_flag
_atom_site_refinement_flags
_atom_site_disorder_assembly
_atom_site_disorder_group
N1 N 0.5395(3) 0.9866(3) 0.55517(7) 0.0439(7) Uani 1 1 d . . .
H1N1 H 0.6192 0.9724 0.5474 0.066 Uiso 1 1 d R . .
H2N1 H 0.5546 1.0245 0.5699 0.066 Uiso 1 1 d R . .
H3N1 H 0.4871 1.0319 0.5451 0.066 Uiso 1 1 d R . .
H4N1 H 0.4971 0.9174 0.5583 0.066 Uiso 1 1 d R . .
N2 N 0.2542(4) 0.7414(4) 0.55060(7) 0.0587(10) Uani 1 1 d . . .
H1N2 H 0.3084 0.6830 0.5563 0.088 Uiso 1 1 d R . .
H2N2 H 0.1677 0.7159 0.5503 0.088 Uiso 1 1 d R . .
H3N2 H 0.2798 0.7619 0.5348 0.088 Uiso 1 1 d R . .
H4N2 H 0.2610 0.8047 0.5609 0.088 Uiso 1 1 d R . .
O2A O 0.5578(2) 0.4655(2) 0.54357(5) 0.0367(5) Uani 1 1 d . . .
O3A O 0.6727(3) 0.5292(2) 0.49393(5) 0.0405(6) Uani 1 1 d . . .
H3AO H 0.6143 0.5715 0.4867 0.061 Uiso 1 1 calc R . .
O4A O 0.8743(3) 0.7125(2) 0.49610(5) 0.0416(6) Uani 1 1 d . . .
H4AO H 0.9345 0.6634 0.5002 0.062 Uiso 1 1 calc R . .
O5A O 0.6910(2) 0.7581(2) 0.55593(5) 0.0370(5) Uani 1 1 d . . .
O6A O 1.0071(3) 0.8701(3) 0.53829(6) 0.0522(7) Uani 1 1 d . . .
O7A O 0.8086(3) 0.9627(3) 0.54073(7) 0.0553(7) Uani 1 1 d . . .
C1A C 0.6376(3) 0.6428(3) 0.56074(7) 0.0347(7) Uani 1 1 d . . .
H1A H 0.7080 0.5931 0.5693 0.042 Uiso 1 1 calc R . .
C2A C 0.5942(3) 0.5839(3) 0.53630(7) 0.0345(7) Uani 1 1 d . . .
H2A H 0.5137 0.6258 0.5290 0.041 Uiso 1 1 calc R . .
C3A C 0.7102(3) 0.5821(3) 0.51709(7) 0.0343(7) Uani 1 1 d . . .
H3A H 0.7844 0.5327 0.5245 0.041 Uiso 1 1 calc R . .
C4A C 0.7663(4) 0.7077(3) 0.51398(7) 0.0374(8) Uani 1 1 d . . .
H4A H 0.6914 0.7603 0.5079 0.045 Uiso 1 1 calc R . .
C5A C 0.8115(3) 0.7505(3) 0.54035(7) 0.0379(8) Uani 1 1 d . . .
H5A H 0.8752 0.6911 0.5479 0.045 Uiso 1 1 calc R . .
C6A C 0.8810(4) 0.8728(4) 0.53969(7) 0.0427(8) Uani 1 1 d . . .
O2B O 0.5589(3) 0.2208(2) 0.53308(5) 0.0400(6) Uani 1 1 d . . .
H2BO H 0.5620 0.2090 0.5173 0.060 Uiso 1 1 calc R . .
O3B O 0.2968(3) 0.1163(2) 0.53943(5) 0.0408(6) Uani 1 1 d . . .
H3BO H 0.2488 0.0729 0.5301 0.061 Uiso 1 1 calc R . .
O4B O 0.0771(3) 0.2578(3) 0.51820(5) 0.0432(6) Uani 1 1 d . . .
H4BO H 0.0090 0.2560 0.5278 0.065 Uiso 1 1 calc R . .
O5B O 0.3306(2) 0.4779(2) 0.53536(5) 0.0371(5) Uani 1 1 d . . .
O6B O 0.0389(3) 0.5342(3) 0.50187(6) 0.0539(7) Uani 1 1 d . . .
O7B O 0.0689(3) 0.5545(3) 0.54358(6) 0.0490(7) Uani 1 1 d . . .
C1B C 0.4520(3) 0.4138(3) 0.52995(7) 0.0339(7) Uani 1 1 d . . .
H1B H 0.4719 0.4157 0.5113 0.041 Uiso 1 1 calc R . .
C2B C 0.4396(3) 0.2866(3) 0.53914(7) 0.0355(7) Uani 1 1 d . . .
H2B H 0.4293 0.2877 0.5580 0.043 Uiso 1 1 calc R . .
C3B C 0.3137(4) 0.2283(3) 0.52778(7) 0.0353(7) Uani 1 1 d . . .
H3B H 0.3287 0.2163 0.5092 0.042 Uiso 1 1 calc R . .
C4B C 0.1888(3) 0.3071(3) 0.53148(7) 0.0358(7) Uani 1 1 d . . .
H4B H 0.1668 0.3136 0.5500 0.043 Uiso 1 1 calc R . .
C5B C 0.2209(3) 0.4292(3) 0.52073(7) 0.0354(7) Uani 1 1 d . . .
H5B H 0.2495 0.4213 0.5026 0.042 Uiso 1 1 calc R . .
C6B C 0.0992(4) 0.5147(3) 0.52252(7) 0.0397(8) Uani 1 1 d . . .
C1 C 0.6073(4) 0.8038(3) 0.63895(7) 0.0416(8) Uani 1 1 d . . .
H11 H 0.6105 0.8885 0.6438 0.050 Uiso 1 1 calc R . .
H12 H 0.6999 0.7710 0.6409 0.050 Uiso 1 1 calc R . .
C2 C 0.5651(4) 0.7943(3) 0.61125(7) 0.0394(8) Uani 1 1 d . . .
H21 H 0.4749 0.8313 0.6089 0.047 Uiso 1 1 calc R . .
H22 H 0.6311 0.8372 0.6005 0.047 Uiso 1 1 calc R . .
C3 C 0.5593(4) 0.6656(3) 0.60331(7) 0.0376(8) Uani 1 1 d . . .
H31 H 0.6519 0.6312 0.6058 0.045 Uiso 1 1 calc R . .
O3 O 0.5260(2) 0.6558(2) 0.57662(5) 0.0372(5) Uani 1 1 d . . .
C4 C 0.4594(4) 0.5905(3) 0.61883(7) 0.0402(8) Uani 1 1 d . . .
C5 C 0.4981(4) 0.6075(3) 0.64729(7) 0.0404(8) Uani 1 1 d . . .
H51 H 0.5919 0.5744 0.6487 0.048 Uiso 1 1 calc R . .
C6 C 0.4139(5) 0.5335(4) 0.66596(8) 0.0473(9) Uani 1 1 d . . .
H61 H 0.3248 0.5719 0.6687 0.057 Uiso 1 1 calc R . .
H62 H 0.3979 0.4537 0.6588 0.057 Uiso 1 1 calc R . .
C7 C 0.4888(5) 0.5224(3) 0.69120(8) 0.0462(9) Uani 1 1 d . . .
H71 H 0.5730 0.4764 0.6884 0.055 Uiso 1 1 calc R . .
H72 H 0.4312 0.4771 0.7032 0.055 Uiso 1 1 calc R . .
C8 C 0.5261(4) 0.6410(3) 0.70352(7) 0.0412(8) Uani 1 1 d . . .
C9 C 0.5834(4) 0.7290(3) 0.68351(7) 0.0415(8) Uani 1 1 d . . .
H91 H 0.6751 0.6964 0.6794 0.050 Uiso 1 1 calc R . .
C10 C 0.5114(4) 0.7383(3) 0.65727(7) 0.0406(8) Uani 1 1 d . . .
C11 C 0.6136(5) 0.8473(3) 0.69660(8) 0.0469(9) Uani 1 1 d . . .
O11 O 0.6031(5) 0.9428(3) 0.68624(6) 0.0647(10) Uani 1 1 d . . .
C12 C 0.6625(5) 0.8421(3) 0.72280(8) 0.0472(9) Uani 1 1 d . . .
H121 H 0.6873 0.9146 0.7307 0.057 Uiso 1 1 calc R . .
C13 C 0.6751(4) 0.7417(3) 0.73656(8) 0.0458(9) Uani 1 1 d . . .
C14 C 0.6415(5) 0.6221(3) 0.72426(8) 0.0445(9) Uani 1 1 d . . .
C15 C 0.5950(5) 0.5298(3) 0.74456(7) 0.0486(9) Uani 1 1 d . . .
H151 H 0.4978 0.5431 0.7484 0.058 Uiso 1 1 calc R . .
H152 H 0.6040 0.4492 0.7373 0.058 Uiso 1 1 calc R . .
C16 C 0.6754(6) 0.5357(4) 0.76929(8) 0.0553(11) Uani 1 1 d . . .
H161 H 0.7711 0.5145 0.7659 0.066 Uiso 1 1 calc R . .
H162 H 0.6382 0.4770 0.7814 0.066 Uiso 1 1 calc R . .
C17 C 0.6697(6) 0.6605(4) 0.78143(8) 0.0555(11) Uani 1 1 d . . .
C18 C 0.7331(5) 0.7501(4) 0.76305(9) 0.0540(10) Uani 1 1 d . . .
H181 H 0.7086 0.8305 0.7696 0.065 Uiso 1 1 calc R . .
C19 C 0.8895(5) 0.7453(5) 0.76206(11) 0.0630(12) Uani 1 1 d . . .
H191 H 0.9171 0.6712 0.7534 0.076 Uiso 1 1 calc R . .
H192 H 0.9224 0.8125 0.7517 0.076 Uiso 1 1 calc R . .
C20 C 0.9590(7) 0.7505(5) 0.78810(13) 0.0778(16) Uani 1 1 d . . .
C21 C 0.8996(8) 0.6518(6) 0.80458(12) 0.0817(18) Uani 1 1 d . . .
H211 H 0.9402 0.6557 0.8218 0.098 Uiso 1 1 calc R . .
H212 H 0.9230 0.5739 0.7971 0.098 Uiso 1 1 calc R . .
C22 C 0.7449(7) 0.6627(5) 0.80670(10) 0.0726(15) Uani 1 1 d . . .
H221 H 0.7108 0.5970 0.8174 0.087 Uiso 1 1 calc R . .
H222 H 0.7231 0.7379 0.8155 0.087 Uiso 1 1 calc R . .
C23 C 0.3106(4) 0.6198(5) 0.61261(9) 0.0526(10) Uani 1 1 d . . .
H231 H 0.2990 0.7060 0.6119 0.079 Uiso 1 1 calc R . .
H232 H 0.2516 0.5870 0.6258 0.079 Uiso 1 1 calc R . .
H233 H 0.2865 0.5851 0.5962 0.079 Uiso 1 1 calc R . .
C24 C 0.4824(5) 0.4604(4) 0.61146(8) 0.0525(10) Uani 1 1 d . . .
H241 H 0.4830 0.4531 0.5929 0.079 Uiso 1 1 calc R . .
H242 H 0.4092 0.4116 0.6185 0.079 Uiso 1 1 calc R . .
H243 H 0.5696 0.4335 0.6183 0.079 Uiso 1 1 calc R . .
C25 C 0.3748(5) 0.8052(4) 0.65873(9) 0.0523(10) Uani 1 1 d . . .
H251 H 0.3036 0.7509 0.6645 0.078 Uiso 1 1 calc R . .
H252 H 0.3512 0.8357 0.6419 0.078 Uiso 1 1 calc R . .
H253 H 0.3828 0.8713 0.6707 0.078 Uiso 1 1 calc R . .
C26 C 0.3937(4) 0.6903(4) 0.71555(8) 0.0498(10) Uani 1 1 d . . .
H261 H 0.3210 0.6897 0.7029 0.075 Uiso 1 1 calc R . .
H262 H 0.4091 0.7717 0.7214 0.075 Uiso 1 1 calc R . .
H263 H 0.3676 0.6407 0.7300 0.075 Uiso 1 1 calc R . .
C27 C 0.7751(5) 0.5760(4) 0.71273(9) 0.0522(10) Uani 1 1 d . . .
H271 H 0.8232 0.6416 0.7045 0.078 Uiso 1 1 calc R . .
H272 H 0.7551 0.5144 0.7001 0.078 Uiso 1 1 calc R . .
H273 H 0.8320 0.5427 0.7262 0.078 Uiso 1 1 calc R . .
C28 C 0.5213(6) 0.6948(4) 0.78621(9) 0.0619(13) Uani 1 1 d . . .
H281 H 0.4750 0.6298 0.7950 0.093 Uiso 1 1 calc R . .
H282 H 0.4762 0.7099 0.7699 0.093 Uiso 1 1 calc R . .
H283 H 0.5179 0.7664 0.7967 0.093 Uiso 1 1 calc R . .
C29 C 1.1116(7) 0.7348(7) 0.78455(16) 0.095(2) Uani 1 1 d . . .
H291 H 1.1300 0.6555 0.7778 0.143 Uiso 1 1 calc R . .
H292 H 1.1573 0.7443 0.8009 0.143 Uiso 1 1 calc R . .
H293 H 1.1453 0.7946 0.7726 0.143 Uiso 1 1 calc R . .
C30 C 0.9402(7) 0.8717(7) 0.8002(2) 0.102(3) Uani 1 1 d . . .
O30 O 0.9139(5) 0.9599(4) 0.78797(10) 0.0868(13) Uani 1 1 d . . .
H301 H 0.9074 1.0184 0.7978 0.130 Uiso 0.495(8) 1 calc PR . .
O31 O 0.9622(7) 0.8770(5) 0.82418(12) 0.119(2) Uani 1 1 d . . .
H311 H 0.9497 0.9466 0.8293 0.178 Uiso 0.505(8) 1 calc PR . .
O5W O -0.0753(6) 0.4182(5) 0.57882(10) 0.1051(16) Uani 1 1 d . . .
H1W5 H -0.1018 0.3645 0.5689 0.158 Uiso 1 1 d R . .
H2W5 H -0.0305 0.4666 0.5701 0.158 Uiso 1 1 d R . .
O1D1 O 0.5931(6) 1.1130(5) 0.60037(9) 0.0981(15) Uani 1 1 d D . .
N1D1 N 0.7096(5) 1.2219(4) 0.62890(8) 0.0682(11) Uani 1 1 d D . .
C1D1 C 0.6802(6) 1.1888(6) 0.60552(10) 0.0741(15) Uani 1 1 d D . .
H1D1 H 0.7281 1.2251 0.5919 0.089 Uiso 1 1 d R . .
C2D1 C 0.8083(6) 1.3164(8) 0.63422(12) 0.091(2) Uani 1 1 d D . .
H2D1 H 0.8159 1.3279 0.6526 0.136 Uiso 1 1 d R . .
H3D1 H 0.7785 1.3904 0.6262 0.136 Uiso 1 1 d R . .
H4D1 H 0.8969 1.2935 0.6273 0.136 Uiso 1 1 d R . .
C3D1 C 0.6371(10) 1.1751(7) 0.65016(11) 0.106(3) Uani 1 1 d D . .
H5D1 H 0.6724 1.2094 0.6659 0.159 Uiso 1 1 d R . .
H6D1 H 0.6479 1.0888 0.6506 0.159 Uiso 1 1 d R . .
H7D1 H 0.5407 1.1948 0.6484 0.159 Uiso 1 1 d R . .
O1D2 O 0.269(4) 0.9250(17) 0.5843(5) 0.060(5) Uani 0.505(8) 1 d PD A 1
N1D2 N 0.185(3) 1.092(3) 0.6021(10) 0.0572(14) Uani 0.505(8) 1 d PD A 1
C1D2 C 0.1822(9) 1.0028(8) 0.58562(16) 0.051(2) Uani 0.505(8) 1 d PD A 1
H1D2 H 0.1113 0.9975 0.5734 0.062 Uiso 0.505(8) 1 d PR A 1
C2D2 C 0.086(2) 1.1891(19) 0.5997(3) 0.162(11) Uani 0.505(8) 1 d PDU A 1
H2D2 H 0.1036 1.2488 0.6128 0.243 Uiso 0.505(8) 1 d PR A 1
H3D2 H -0.0036 1.1532 0.6027 0.243 Uiso 0.505(8) 1 d PR A 1
H4D2 H 0.0864 1.2267 0.5830 0.243 Uiso 0.505(8) 1 d PR A 1
C3D2 C 0.2913(18) 1.1070(11) 0.6203(2) 0.095(5) Uani 0.505(8) 1 d PD A 1
H5D2 H 0.2752 1.1793 0.6301 0.143 Uiso 0.505(8) 1 d PR A 1
H6D2 H 0.3799 1.1122 0.6119 0.143 Uiso 0.505(8) 1 d PR A 1
H7D2 H 0.2902 1.0383 0.6316 0.143 Uiso 0.505(8) 1 d PR A 1
O1D4 O 0.990(4) 1.1081(15) 0.8396(3) 0.084(4) Uani 0.505(8) 1 d PD A 1
N1D4 N 1.0263(14) 1.2312(10) 0.8719(3) 0.075(5) Uani 0.505(8) 1 d PD A 1
C1D4 C 1.0164(12) 1.1243(12) 0.8618(2) 0.085(4) Uani 0.505(8) 1 d PD A 1
H1D4 H 1.0274 1.0576 0.8726 0.101 Uiso 0.505(8) 1 d PR A 1
C2D4 C 1.0451(13) 1.2473(13) 0.8991(2) 0.076(3) Uani 0.505(8) 1 d PD A 1
H2D4 H 1.0433 1.3320 0.9032 0.114 Uiso 0.505(8) 1 d PR A 1
H3D4 H 1.1332 1.2139 0.9039 0.114 Uiso 0.505(8) 1 d PR A 1
H4D4 H 0.9730 1.2065 0.9085 0.114 Uiso 0.505(8) 1 d PR A 1
C3D4 C 1.007(4) 1.3341(17) 0.8569(6) 0.085(5) Uani 0.505(8) 1 d PD A 1
H5D4 H 1.0132 1.4041 0.8679 0.128 Uiso 0.505(8) 1 d PR A 1
H6D4 H 0.9185 1.3331 0.8484 0.128 Uiso 0.505(8) 1 d PR A 1
H7D4 H 1.0792 1.3370 0.8441 0.128 Uiso 0.505(8) 1 d PR A 1
O1D3 O 0.257(4) 0.9165(17) 0.5906(5) 0.060(5) Uani 0.495(8) 1 d PD A 2
N1D3 N 0.170(3) 1.097(3) 0.6009(10) 0.0572(14) Uani 0.495(8) 1 d PD A 2
C1D3 C 0.2676(10) 1.0159(9) 0.5998(2) 0.060(3) Uani 0.495(8) 1 d PD A 2
H1D3 H 0.3526 1.0329 0.6075 0.072 Uiso 0.495(8) 1 d PR A 2
C2D3 C 0.1953(15) 1.2094(11) 0.6144(3) 0.081(4) Uani 0.495(8) 1 d PD A 2
H2D3 H 0.1110 1.2552 0.6152 0.122 Uiso 0.495(8) 1 calc PR A 2
H3D3 H 0.2644 1.2551 0.6053 0.122 Uiso 0.495(8) 1 calc PR A 2
H4D3 H 0.2273 1.1925 0.6316 0.122 Uiso 0.495(8) 1 calc PR A 2
C3D3 C 0.0403(11) 1.0779(13) 0.5901(3) 0.082(4) Uani 0.495(8) 1 d PD A 2
H5D3 H -0.0173 1.1473 0.5932 0.122 Uiso 0.495(8) 1 d PR A 2
H6D3 H -0.0015 1.0078 0.5978 0.122 Uiso 0.495(8) 1 d PR A 2
H7D3 H 0.0501 1.0655 0.5718 0.122 Uiso 0.495(8) 1 d PR A 2
O1D5 O 0.9460(7) 1.1493(7) 0.82029(15) 0.064(2) Uani 0.495(8) 1 d PD A 2
N1D5 N 0.9987(13) 1.2365(13) 0.8574(3) 0.079(4) Uani 0.495(8) 1 d PD A 2
C1D5 C 0.979(6) 1.143(2) 0.8428(4) 0.084(4) Uani 0.495(8) 1 d PD A 2
H1D5 H 0.9895 1.0665 0.8501 0.101 Uiso 0.495(8) 1 d PR A 2
C2D5 C 1.024(2) 1.220(2) 0.8851(3) 0.118(11) Uani 0.495(8) 1 d PD A 2
H2D5 H 1.0381 1.2973 0.8930 0.178 Uiso 0.495(8) 1 d PR A 2
H3D5 H 1.1058 1.1714 0.8871 0.178 Uiso 0.495(8) 1 d PR A 2
H4D5 H 0.9471 1.1799 0.8933 0.178 Uiso 0.495(8) 1 d PR A 2
C3D5 C 0.987(4) 1.3551(18) 0.8491(6) 0.085(5) Uani 0.495(8) 1 d PD A 2
H5D5 H 1.0065 1.4086 0.8633 0.128 Uiso 0.495(8) 1 calc PR A 2
H6D5 H 0.8953 1.3694 0.8428 0.128 Uiso 0.495(8) 1 calc PR A 2
H7D5 H 1.0528 1.3695 0.8354 0.128 Uiso 0.495(8) 1 calc PR A 2
O3W O 0.8417(3) 1.2077(3) 0.54544(7) 0.0474(8) Uani 0.840(6) 1 d P B 3
H1W3 H 0.8499 1.1337 0.5448 0.071 Uiso 0.840(6) 1 d PR B 3
H2W3 H 0.7592 1.2230 0.5432 0.071 Uiso 0.840(6) 1 d PR B 3
O3W' O 0.9319(17) 1.1507(16) 0.5507(4) 0.0474(8) Uani 0.160(6) 1 d P B 4

loop_
_atom_site_aniso_label
_atom_site_aniso_U_11
_atom_site_aniso_U_22
_atom_site_aniso_U_33
_atom_site_aniso_U_23
_atom_site_aniso_U_13
_atom_site_aniso_U_12
N1 0.0390(16) 0.0360(15) 0.0567(18) 0.0063(14) -0.0025(14) 0.0026(14)
N2 0.067(2) 0.052(2) 0.057(2) -0.0066(17) 0.0103(18) -0.014(2)
O2A 0.0292(11) 0.0301(11) 0.0507(13) 0.0020(10) -0.0046(10) -0.0048(10)
O3A 0.0365(12) 0.0379(13) 0.0470(13) -0.0040(11) -0.0024(11) 0.0094(12)
O4A 0.0311(12) 0.0430(14) 0.0507(13) 0.0049(12) 0.0096(11) 0.0049(11)
O5A 0.0280(11) 0.0313(12) 0.0517(13) -0.0012(11) 0.0083(10) -0.0030(10)
O6A 0.0310(13) 0.0581(17) 0.0675(17) 0.0027(15) 0.0050(13) -0.0113(13)
O7A 0.0389(14) 0.0422(15) 0.085(2) 0.0028(15) 0.0021(15) -0.0025(13)
C1A 0.0241(15) 0.0325(16) 0.0476(18) 0.0046(14) 0.0053(14) 0.0015(14)
C2A 0.0256(15) 0.0290(16) 0.0487(18) 0.0038(14) 0.0011(14) 0.0015(13)
C3A 0.0264(15) 0.0325(16) 0.0441(17) -0.0019(14) -0.0002(14) 0.0034(14)
C4A 0.0260(15) 0.0376(18) 0.0487(18) 0.0018(15) 0.0049(14) 0.0030(15)
C5A 0.0258(15) 0.0382(17) 0.0496(18) 0.0029(16) 0.0068(15) 0.0008(15)
C6A 0.0381(19) 0.044(2) 0.0462(19) 0.0022(17) 0.0003(16) -0.0090(17)
O2B 0.0320(12) 0.0360(13) 0.0519(14) -0.0009(11) -0.0021(10) 0.0056(11)
O3B 0.0408(13) 0.0315(12) 0.0500(13) 0.0012(11) -0.0070(11) -0.0074(11)
O4B 0.0306(12) 0.0466(14) 0.0523(14) -0.0034(12) -0.0026(11) -0.0053(12)
O5B 0.0252(11) 0.0343(12) 0.0518(13) -0.0052(11) 0.0014(10) -0.0018(10)
O6B 0.0402(14) 0.0633(18) 0.0581(16) 0.0001(15) -0.0021(13) 0.0153(15)
O7B 0.0413(14) 0.0432(14) 0.0624(17) -0.0062(13) 0.0051(13) 0.0068(13)
C1B 0.0243(15) 0.0326(17) 0.0447(17) 0.0008(14) -0.0030(13) 0.0004(14)
C2B 0.0300(16) 0.0357(17) 0.0409(16) 0.0007(14) -0.0005(14) -0.0008(15)
C3B 0.0336(17) 0.0316(17) 0.0407(16) 0.0014(14) -0.0016(14) -0.0033(15)
C4B 0.0284(16) 0.0387(18) 0.0403(16) -0.0015(14) -0.0020(14) -0.0038(15)
C5B 0.0264(15) 0.0346(17) 0.0452(17) -0.0010(15) -0.0007(14) -0.0002(14)
C6B 0.0285(16) 0.0403(18) 0.0501(19) -0.0002(16) 0.0043(15) -0.0022(16)
C1 0.047(2) 0.0278(16) 0.0496(19) 0.0031(15) 0.0118(17) -0.0024(17)
C2 0.0414(19) 0.0286(16) 0.0481(18) 0.0026(15) 0.0121(16) 0.0012(16)
C3 0.0300(16) 0.0347(17) 0.0482(18) 0.0036(15) 0.0009(15) -0.0005(15)
O3 0.0269(11) 0.0388(13) 0.0458(12) 0.0034(10) 0.0035(10) 0.0009(11)
C4 0.0347(17) 0.0370(18) 0.0488(19) 0.0053(15) 0.0058(16) -0.0047(16)
C5 0.0354(18) 0.0300(17) 0.056(2) 0.0043(16) 0.0067(16) -0.0011(15)
C6 0.052(2) 0.0365(19) 0.054(2) 0.0074(17) 0.0085(18) -0.0068(19)
C7 0.056(2) 0.0304(17) 0.0518(19) 0.0061(16) 0.0097(18) -0.0079(18)
C8 0.049(2) 0.0268(16) 0.0480(18) 0.0052(14) 0.0117(17) 0.0006(16)
C9 0.046(2) 0.0280(16) 0.0503(19) 0.0037(15) 0.0123(17) 0.0011(16)
C10 0.0421(19) 0.0284(16) 0.0515(19) 0.0064(15) 0.0135(16) 0.0041(16)
C11 0.058(2) 0.0282(17) 0.055(2) 0.0027(16) 0.0199(19) 0.0013(18)
O11 0.106(3) 0.0301(13) 0.0578(16) 0.0036(13) 0.0203(19) 0.0037(17)
C12 0.055(2) 0.0262(16) 0.061(2) 0.0004(16) 0.016(2) -0.0031(17)
C13 0.049(2) 0.0318(18) 0.057(2) -0.0019(16) 0.0124(18) -0.0011(18)
C14 0.056(2) 0.0302(17) 0.0477(19) 0.0004(15) 0.0087(18) -0.0006(17)
C15 0.072(3) 0.0249(16) 0.0488(19) 0.0018(15) 0.005(2) -0.0006(19)
C16 0.084(3) 0.0327(19) 0.050(2) 0.0031(17) 0.002(2) -0.001(2)
C17 0.080(3) 0.0344(19) 0.053(2) -0.0042(17) 0.009(2) -0.009(2)
C18 0.066(3) 0.035(2) 0.060(2) -0.0012(19) 0.006(2) -0.006(2)
C19 0.063(3) 0.048(2) 0.077(3) 0.000(2) -0.004(2) 0.002(2)
C20 0.077(4) 0.057(3) 0.099(4) -0.008(3) -0.015(3) -0.001(3)
C21 0.112(5) 0.061(3) 0.072(3) -0.007(3) -0.026(3) 0.003(3)
C22 0.110(5) 0.051(3) 0.057(3) -0.004(2) -0.003(3) -0.009(3)
C23 0.0363(19) 0.064(3) 0.057(2) 0.010(2) 0.0067(17) -0.007(2)
C24 0.064(3) 0.0363(19) 0.057(2) 0.0027(17) 0.000(2) -0.010(2)
C25 0.054(2) 0.046(2) 0.056(2) 0.0108(19) 0.0167(19) 0.014(2)
C26 0.049(2) 0.041(2) 0.059(2) 0.0075(18) 0.0186(19) -0.0008(19)
C27 0.057(2) 0.0362(19) 0.064(2) -0.0003(18) 0.008(2) 0.0068(19)
C28 0.089(3) 0.036(2) 0.061(2) -0.0030(19) 0.023(3) -0.012(2)
C29 0.081(4) 0.076(4) 0.128(6) -0.015(4) -0.033(4) 0.011(4)
C30 0.062(4) 0.076(5) 0.169(8) -0.047(5) -0.007(4) -0.010(3)
O30 0.078(3) 0.052(2) 0.131(4) -0.013(2) 0.017(3) -0.013(2)
O31 0.144(5) 0.085(3) 0.127(4) -0.037(3) -0.063(4) 0.008(4)
O5W 0.103(3) 0.120(4) 0.093(3) 0.027(3) 0.027(3) -0.011(3)
O1D1 0.126(4) 0.083(3) 0.085(3) -0.030(2) 0.001(3) -0.019(3)
N1D1 0.081(3) 0.069(3) 0.055(2) 0.001(2) 0.002(2) 0.007(2)
C1D1 0.072(3) 0.090(4) 0.061(3) -0.006(3) 0.002(3) -0.005(3)
C2D1 0.062(3) 0.137(6) 0.073(3) 0.002(4) -0.010(3) -0.025(4)
C3D1 0.169(8) 0.090(4) 0.058(3) 0.011(3) 0.001(4) -0.050(5)
O1D2 0.074(5) 0.044(3) 0.061(12) -0.003(5) -0.010(7) 0.005(3)
N1D2 0.060(5) 0.056(3) 0.055(4) 0.004(3) -0.002(4) 0.015(3)
C1D2 0.046(4) 0.059(5) 0.050(4) 0.005(4) 0.004(4) 0.006(4)
C2D2 0.23(2) 0.166(18) 0.092(10) -0.021(11) -0.001(12) 0.159(18)
C3D2 0.169(16) 0.062(6) 0.056(6) -0.003(5) -0.014(8) -0.005(9)
O1D4 0.061(6) 0.120(11) 0.072(5) -0.024(6) 0.010(6) -0.025(11)
N1D4 0.034(6) 0.057(6) 0.134(18) -0.037(9) 0.021(10) -0.007(4)
C1D4 0.056(6) 0.092(9) 0.106(10) -0.033(8) 0.036(7) -0.018(6)
C2D4 0.055(6) 0.089(8) 0.084(8) -0.024(7) -0.011(6) -0.004(6)
C3D4 0.051(11) 0.079(8) 0.126(17) -0.023(7) -0.005(12) 0.006(8)
O1D3 0.074(5) 0.044(3) 0.061(12) -0.003(5) -0.010(7) 0.005(3)
N1D3 0.060(5) 0.056(3) 0.055(4) 0.004(3) -0.002(4) 0.015(3)
C1D3 0.056(5) 0.057(5) 0.066(5) 0.005(5) -0.005(5) -0.002(5)
C2D3 0.092(9) 0.067(7) 0.085(8) -0.012(6) -0.011(7) 0.002(7)
C3D3 0.059(6) 0.084(8) 0.101(9) -0.016(7) -0.017(6) 0.022(6)
O1D5 0.046(3) 0.064(4) 0.083(5) -0.016(4) 0.013(3) -0.008(3)
N1D5 0.040(6) 0.093(10) 0.104(10) -0.042(8) -0.003(6) -0.008(5)
C1D5 0.061(6) 0.120(11) 0.072(5) -0.024(6) 0.010(6) -0.025(11)
C2D5 0.041(7) 0.21(3) 0.101(16) -0.064(16) 0.021(10) -0.038(11)
C3D5 0.051(11) 0.079(8) 0.126(17) -0.023(7) -0.005(12) 0.006(8)
O3W 0.0350(16) 0.0447(18) 0.0625(19) -0.0033(15) -0.0008(14) -0.0096(14)
O3W' 0.0350(16) 0.0447(18) 0.0625(19) -0.0033(15) -0.0008(14) -0.0096(14)

loop_
_atom_type_symbol
_atom_type_description
_atom_type_scat_dispersion_real
_atom_type_scat_dispersion_imag
_atom_type_scat_source
C C 0.0181 0.0091 'International Tables Vol C Tables 4.2.6.8 and 6.1.1.4'
H H 0.0000 0.0000 'International Tables Vol C Tables 4.2.6.8 and 6.1.1.4'
N N 0.0311 0.0180 'International Tables Vol C Tables 4.2.6.8 and 6.1.1.4'
O O 0.0492 0.0322 'International Tables Vol C Tables 4.2.6.8 and 6.1.1.4'

loop_
_geom_angle_atom_site_label_1
_geom_angle_atom_site_label_2
_geom_angle_atom_site_label_3
_geom_angle
H1N1 N1 H2N1 109.5
H1N1 N1 H3N1 109.5
H2N1 N1 H3N1 109.5
H1N1 N1 H4N1 109.5
H2N1 N1 H4N1 109.4
H3N1 N1 H4N1 109.5
H1N2 N2 H2N2 109.5
H1N2 N2 H3N2 109.5
H2N2 N2 H3N2 109.5
H1N2 N2 H4N2 109.5
H2N2 N2 H4N2 109.5
H3N2 N2 H4N2 109.5
C1B O2A C2A 116.1(3)
C3A O3A H3AO 109.5
C4A O4A H4AO 109.5
C1A O5A C5A 110.5(3)
O3 C1A O5A 107.6(3)
O3 C1A C2A 109.6(3)
O5A C1A C2A 110.8(3)
O3 C1A H1A 109.6
O5A C1A H1A 109.6
C2A C1A H1A 109.6
O2A C2A C1A 104.7(3)
O2A C2A C3A 110.6(3)
C1A C2A C3A 111.0(3)
O2A C2A H2A 110.2
C1A C2A H2A 110.2
C3A C2A H2A 110.2
O3A C3A C2A 112.5(3)
O3A C3A C4A 113.3(3)
C2A C3A C4A 109.3(3)
O3A C3A H3A 107.1
C2A C3A H3A 107.1
C4A C3A H3A 107.1
O4A C4A C3A 112.2(3)
O4A C4A C5A 111.7(3)
C3A C4A C5A 107.4(3)
O4A C4A H4A 108.5
C3A C4A H4A 108.5
C5A C4A H4A 108.5
O5A C5A C4A 107.0(3)
O5A C5A C6A 109.0(3)
C4A C5A C6A 113.0(3)
O5A C5A H5A 109.3
C4A C5A H5A 109.3
C6A C5A H5A 109.3
O7A C6A O6A 126.5(4)
O7A C6A C5A 118.4(3)
O6A C6A C5A 115.0(4)
C2B O2B H2BO 109.5
C3B O3B H3BO 109.5
C4B O4B H4BO 109.5
C1B O5B C5B 109.3(2)
O2A C1B O5B 108.2(3)
O2A C1B C2B 107.0(3)
O5B C1B C2B 110.4(3)
O2A C1B H1B 110.4
O5B C1B H1B 110.4
C2B C1B H1B 110.4
O2B C2B C1B 110.7(3)
O2B C2B C3B 111.0(3)
C1B C2B C3B 110.4(3)
O2B C2B H2B 108.2
C1B C2B H2B 108.2
C3B C2B H2B 108.2
O3B C3B C2B 108.1(3)
O3B C3B C4B 111.6(3)
C2B C3B C4B 110.7(3)
O3B C3B H3B 108.8
C2B C3B H3B 108.8
C4B C3B H3B 108.8
O4B C4B C5B 109.4(3)
O4B C4B C3B 109.5(3)
C5B C4B C3B 108.1(3)
O4B C4B H4B 109.9
C5B C4B H4B 109.9
C3B C4B H4B 109.9
O5B C5B C4B 107.6(3)
O5B C5B C6B 108.2(3)
C4B C5B C6B 112.4(3)
O5B C5B H5B 109.5
C4B C5B H5B 109.5
C6B C5B H5B 109.5
O7B C6B O6B 126.8(4)
O7B C6B C5B 118.1(3)
O6B C6B C5B 115.1(3)
C2 C1 C10 113.6(3)
C2 C1 H11 108.9
C10 C1 H11 108.9
C2 C1 H12 108.9
C10 C1 H12 108.9
H11 C1 H12 107.7
C3 C2 C1 110.1(3)
C3 C2 H21 109.6
C1 C2 H21 109.6
C3 C2 H22 109.6
C1 C2 H22 109.6
H21 C2 H22 108.2
O3 C3 C2 110.5(3)
O3 C3 C4 109.2(3)
C2 C3 C4 114.0(3)
O3 C3 H31 107.6
C2 C3 H31 107.6
C4 C3 H31 107.6
C1A O3 C3 114.4(3)
C3 C4 C24 107.4(3)
C3 C4 C23 112.3(3)
C24 C4 C23 107.0(4)
C3 C4 C5 106.7(3)
C24 C4 C5 109.0(3)
C23 C4 C5 114.3(3)
C6 C5 C4 114.6(3)
C6 C5 C10 110.0(3)
C4 C5 C10 117.3(3)
C6 C5 H51 104.5
C4 C5 H51 104.5
C10 C5 H51 104.5
C7 C6 C5 110.0(3)
C7 C6 H61 109.7
C5 C6 H61 109.7
C7 C6 H62 109.7
C5 C6 H62 109.7
H61 C6 H62 108.2
C6 C7 C8 114.4(3)
C6 C7 H71 108.7
C8 C7 H71 108.7
C6 C7 H72 108.7
C8 C7 H72 108.7
H71 C7 H72 107.6
C7 C8 C26 106.5(3)
C7 C8 C9 111.0(3)
C26 C8 C9 110.7(3)
C7 C8 C14 110.2(3)
C26 C8 C14 111.6(3)
C9 C8 C14 106.9(3)
C11 C9 C8 108.8(3)
C11 C9 C10 115.4(3)
C8 C9 C10 118.7(3)
C11 C9 H91 104.0
C8 C9 H91 104.0
C10 C9 H91 104.0
C1 C10 C25 109.4(3)
C1 C10 C9 108.0(3)
C25 C10 C9 112.7(3)
C1 C10 C5 107.0(3)
C25 C10 C5 113.7(4)
C9 C10 C5 105.8(3)
O11 C11 C12 119.2(4)
O11 C11 C9 123.7(4)
C12 C11 C9 117.0(3)
C13 C12 C11 124.8(4)
C13 C12 H121 117.6
C11 C12 H121 117.6
C12 C13 C18 118.5(4)
C12 C13 C14 119.5(4)
C18 C13 C14 121.8(4)
C13 C14 C27 106.2(4)
C13 C14 C15 111.2(3)
C27 C14 C15 107.2(3)
C13 C14 C8 109.0(3)
C27 C14 C8 112.7(3)
C15 C14 C8 110.5(3)
C16 C15 C14 113.8(4)
C16 C15 H151 108.8
C14 C15 H151 108.8
C16 C15 H152 108.8
C14 C15 H152 108.8
H151 C15 H152 107.7
C15 C16 C17 111.9(4)
C15 C16 H161 109.2
C17 C16 H161 109.2
C15 C16 H162 109.2
C17 C16 H162 109.2
H161 C16 H162 107.9
C22 C17 C18 110.0(4)
C22 C17 C28 108.4(4)
C18 C17 C28 109.0(4)
C22 C17 C16 111.0(4)
C18 C17 C16 108.9(4)
C28 C17 C16 109.4(4)
C13 C18 C17 112.8(4)
C13 C18 C19 110.2(4)
C17 C18 C19 113.9(5)
C13 C18 H181 106.5
C17 C18 H181 106.5
C19 C18 H181 106.5
C20 C19 C18 114.5(5)
C20 C19 H191 108.6
C18 C19 H191 108.6
C20 C19 H192 108.6
C18 C19 H192 108.6
H191 C19 H192 107.6
C30 C20 C29 106.0(6)
C30 C20 C21 111.7(6)
C29 C20 C21 111.2(6)
C30 C20 C19 110.8(6)
C29 C20 C19 109.1(6)
C21 C20 C19 108.0(5)
C20 C21 C22 111.3(6)
C20 C21 H211 109.4
C22 C21 H211 109.4
C20 C21 H212 109.4
C22 C21 H212 109.4
H211 C21 H212 108.0
C17 C22 C21 114.8(5)
C17 C22 H221 108.6
C21 C22 H221 108.6
C17 C22 H222 108.6
C21 C22 H222 108.6
H221 C22 H222 107.6
C4 C23 H231 109.5
C4 C23 H232 109.5
H231 C23 H232 109.5
C4 C23 H233 109.5
H231 C23 H233 109.5
H232 C23 H233 109.5
C4 C24 H241 109.5
C4 C24 H242 109.5
H241 C24 H242 109.5
C4 C24 H243 109.5
H241 C24 H243 109.5
H242 C24 H243 109.5
C10 C25 H251 109.5
C10 C25 H252 109.5
H251 C25 H252 109.5
C10 C25 H253 109.5
H251 C25 H253 109.5
H252 C25 H253 109.5
C8 C26 H261 109.5
C8 C26 H262 109.5
H261 C26 H262 109.5
C8 C26 H263 109.5
H261 C26 H263 109.5
H262 C26 H263 109.5
C14 C27 H271 109.5
C14 C27 H272 109.5
H271 C27 H272 109.5
C14 C27 H273 109.5
H271 C27 H273 109.5
H272 C27 H273 109.5
C17 C28 H281 109.5
C17 C28 H282 109.5
H281 C28 H282 109.5
C17 C28 H283 109.5
H281 C28 H283 109.5
H282 C28 H283 109.5
C20 C29 H291 109.5
C20 C29 H292 109.5
H291 C29 H292 109.5
C20 C29 H293 109.5
H291 C29 H293 109.5
H292 C29 H293 109.5
O30 C30 O31 121.4(7)
O30 C30 C20 122.7(8)
O31 C30 C20 115.7(8)
C30 O30 H301 109.5
C30 O31 H311 109.5
H1W5 O5W H2W5 106.9
C1D1 N1D1 C3D1 121.1(6)
C1D1 N1D1 C2D1 121.9(5)
C3D1 N1D1 C2D1 116.7(5)
O1D1 C1D1 N1D1 123.4(6)
O1D1 C1D1 H1D1 118.4
N1D1 C1D1 H1D1 118.3
N1D1 C2D1 H2D1 109.6
N1D1 C2D1 H3D1 109.8
H2D1 C2D1 H3D1 109.5
N1D1 C2D1 H4D1 109.1
H2D1 C2D1 H4D1 109.5
H3D1 C2D1 H4D1 109.5
N1D1 C3D1 H5D1 109.9
N1D1 C3D1 H6D1 109.4
H5D1 C3D1 H6D1 109.5
N1D1 C3D1 H7D1 109.2
H5D1 C3D1 H7D1 109.5
H6D1 C3D1 H7D1 109.5
C1D2 N1D2 C3D2 122.5(11)
C1D2 N1D2 C2D2 119.7(17)
C3D2 N1D2 C2D2 117.3(13)
O1D2 C1D2 N1D2 124.4(17)
O1D2 C1D2 H1D2 115.5
N1D2 C1D2 H1D2 120.1
N1D2 C2D2 H2D2 109.3
N1D2 C2D2 H3D2 105.9
H2D2 C2D2 H3D2 109.5
N1D2 C2D2 H4D2 113.2
H2D2 C2D2 H4D2 109.5
H3D2 C2D2 H4D2 109.4
N1D2 C2D2 H5D3 107.5
H2D2 C2D2 H5D3 130.0
N1D2 C3D2 H5D2 109.4
N1D2 C3D2 H6D2 111.2
H5D2 C3D2 H6D2 109.5
N1D2 C3D2 H7D2 107.8
H5D2 C3D2 H7D2 109.5
H6D2 C3D2 H7D2 109.5
H5D2 C3D2 H1D3 159.1
C1D4 N1D4 C3D4 121.0(17)
C1D4 N1D4 C2D4 121.2(13)
C3D4 N1D4 C2D4 117.5(14)
O1D4 C1D4 N1D4 122.7(17)
O1D4 C1D4 H1D4 119.0
N1D4 C1D4 H1D4 118.3
N1D4 C2D4 H2D4 109.6
N1D4 C2D4 H3D4 108.6
H2D4 C2D4 H3D4 109.5
N1D4 C2D4 H4D4 110.2
H2D4 C2D4 H4D4 109.5
H3D4 C2D4 H4D4 109.5
N1D4 C3D4 H5D4 108.9
N1D4 C3D4 H6D4 111.3
H5D4 C3D4 H6D4 109.5
N1D4 C3D4 H7D4 108.2
H5D4 C3D4 H7D4 109.5
H6D4 C3D4 H7D4 109.4
C1D3 N1D3 C3D3 121.9(13)
C1D3 N1D3 C2D3 119.5(14)
C3D3 N1D3 C2D3 118.5(12)
O1D3 C1D3 N1D3 126.1(19)
O1D3 C1D3 H1D3 115.2
N1D3 C1D3 H1D3 118.6
N1D3 C2D3 H2D3 109.5
N1D3 C2D3 H3D3 109.5
H2D3 C2D3 H3D3 109.5
N1D3 C2D3 H4D3 109.5
H2D3 C2D3 H4D3 109.5
H3D3 C2D3 H4D3 109.5
N1D3 C3D3 H5D3 109.5
N1D3 C3D3 H6D3 109.7
H5D3 C3D3 H6D3 109.5
N1D3 C3D3 H7D3 109.1
H5D3 C3D3 H7D3 109.5
H6D3 C3D3 H7D3 109.5
C1D5 N1D5 C3D5 124.6(17)
C1D5 N1D5 C2D5 119.4(18)
C3D5 N1D5 C2D5 115.8(16)
O1D5 C1D5 N1D5 124(2)
O1D5 C1D5 H1D5 117.9
N1D5 C1D5 H1D5 118.6
N1D5 C2D5 H2D5 109.1
N1D5 C2D5 H3D5 108.3
H2D5 C2D5 H3D5 109.5
N1D5 C2D5 H4D5 111.2
H2D5 C2D5 H4D5 109.4
H3D5 C2D5 H4D5 109.5
N1D5 C3D5 H5D5 109.5
N1D5 C3D5 H6D5 109.5
H5D5 C3D5 H6D5 109.5
N1D5 C3D5 H7D5 109.5
H5D5 C3D5 H7D5 109.5
H6D5 C3D5 H7D5 109.5
H1W3 O3W H2W3 106.9

loop_
_geom_bond_atom_site_label_1
_geom_bond_atom_site_label_2
_geom_bond_distance
N1 H1N1 0.9001
N1 H2N1 0.9000
N1 H3N1 0.8998
N1 H4N1 0.8999
N2 H1N2 0.8998
N2 H2N2 0.8999
N2 H3N2 0.9002
N2 H4N2 0.9003
O2A C1B 1.393(4)
O2A C2A 1.435(4)
O3A C3A 1.407(4)
O3A H3AO 0.8400
O4A C4A 1.422(4)
O4A H4AO 0.8400
O5A C1A 1.426(4)
O5A C5A 1.446(4)
O6A C6A 1.246(5)
O7A C6A 1.242(5)
C1A O3 1.390(4)
C1A C2A 1.510(5)
C1A H1A 1.0000
C2A C3A 1.526(5)
C2A H2A 1.0000
C3A C4A 1.529(5)
C3A H3A 1.0000
C4A C5A 1.537(5)
C4A H4A 1.0000
C5A C6A 1.540(5)
C5A H5A 1.0000
O2B C2B 1.426(4)
O2B H2BO 0.8400
O3B C3B 1.414(4)
O3B H3BO 0.8400
O4B C4B 1.418(4)
O4B H4BO 0.8400
O5B C1B 1.427(4)
O5B C5B 1.437(4)
O6B C6B 1.258(5)
O7B C6B 1.234(5)
C1B C2B 1.519(5)
C1B H1B 1.0000
C2B C3B 1.526(5)
C2B H2B 1.0000
C3B C4B 1.532(5)
C3B H3B 1.0000
C4B C5B 1.522(5)
C4B H4B 1.0000
C5B C6B 1.542(5)
C5B H5B 1.0000
C1 C2 1.521(5)
C1 C10 1.539(5)
C1 H11 0.9900
C1 H12 0.9900
C2 C3 1.512(5)
C2 H21 0.9900
C2 H22 0.9900
C3 O3 1.447(5)
C3 C4 1.535(5)
C3 H31 1.0000
C4 C24 1.535(6)
C4 C23 1.538(6)
C4 C5 1.558(5)
C5 C6 1.534(5)
C5 C10 1.572(5)
C5 H51 1.0000
C6 C7 1.525(6)
C6 H61 0.9900
C6 H62 0.9900
C7 C8 1.532(5)
C7 H71 0.9900
C7 H72 0.9900
C8 C26 1.553(6)
C8 C9 1.553(5)
C8 C14 1.591(6)
C9 C11 1.532(5)
C9 C10 1.557(6)
C9 H91 1.0000
C10 C25 1.546(6)
C11 O11 1.212(5)
C11 C12 1.462(6)
C12 C13 1.351(6)
C12 H121 0.9500
C13 C18 1.510(6)
C13 C14 1.533(5)
C14 C27 1.540(6)
C14 C15 1.561(5)
C15 C16 1.526(6)
C15 H151 0.9900
C15 H152 0.9900
C16 C17 1.547(6)
C16 H161 0.9900
C16 H162 0.9900
C17 C22 1.523(7)
C17 C18 1.532(6)
C17 C28 1.534(8)
C18 C19 1.543(8)
C18 H181 1.0000
C19 C20 1.534(8)
C19 H191 0.9900
C19 H192 0.9900
C20 C30 1.521(9)
C20 C29 1.525(10)
C20 C21 1.528(10)
C21 C22 1.534(11)
C21 H211 0.9900
C21 H212 0.9900
C22 H221 0.9900
C22 H222 0.9900
C23 H231 0.9800
C23 H232 0.9800
C23 H233 0.9800
C24 H241 0.9800
C24 H242 0.9800
C24 H243 0.9800
C25 H251 0.9800
C25 H252 0.9800
C25 H253 0.9800
C26 H261 0.9800
C26 H262 0.9800
C26 H263 0.9800
C27 H271 0.9800
C27 H272 0.9800
C27 H273 0.9800
C28 H281 0.9800
C28 H282 0.9800
C28 H283 0.9800
C29 H291 0.9800
C29 H292 0.9800
C29 H293 0.9800
C30 O30 1.213(11)
C30 O31 1.282(11)
O30 H301 0.8400
O31 H311 0.8400
O5W H1W5 0.8407
O5W H2W5 0.8405
O1D1 C1D1 1.242(8)
N1D1 C1D1 1.318(7)
N1D1 C3D1 1.430(7)
N1D1 C2D1 1.470(8)
C1D1 H1D1 0.9498
C2D1 H2D1 0.9799
C2D1 H3D1 0.9797
C2D1 H4D1 0.9799
C3D1 H5D1 0.9800
C3D1 H6D1 0.9797
C3D1 H7D1 0.9798
O1D2 C1D2 1.229(18)
N1D2 C1D2 1.332(14)
N1D2 C3D2 1.431(17)
N1D2 C2D2 1.471(14)
C1D2 H1D2 0.9498
C2D2 H2D2 0.9799
C2D2 H3D2 0.9798
C2D2 H4D2 0.9801
C3D2 H5D2 0.9798
C3D2 H6D2 0.9799
C3D2 H7D2 0.9799
O1D4 C1D4 1.214(15)
N1D4 C1D4 1.321(13)
N1D4 C3D4 1.416(15)
N1D4 C2D4 1.455(14)
C1D4 H1D4 0.9500
C2D4 H2D4 0.9797
C2D4 H3D4 0.9798
C2D4 H4D4 0.9797
C3D4 H5D4 0.9798
C3D4 H6D4 0.9800
C3D4 H7D4 0.9801
O1D3 C1D3 1.226(18)
N1D3 C1D3 1.328(13)
N1D3 C3D3 1.418(17)
N1D3 C2D3 1.472(14)
C1D3 H1D3 0.9501
C2D3 H2D3 0.9800
C2D3 H3D3 0.9800
C2D3 H4D3 0.9800
C3D3 H3D2 1.1623
C3D3 H5D3 0.9798
C3D3 H6D3 0.9798
C3D3 H7D3 0.9802
O1D5 C1D5 1.233(19)
N1D5 C1D5 1.317(16)
N1D5 C3D5 1.412(16)
N1D5 C2D5 1.494(15)
C1D5 H1D5 0.9498
C2D5 H2D5 0.9800
C2D5 H3D5 0.9797
C2D5 H4D5 0.9800
C3D5 H5D5 0.9800
C3D5 H6D5 0.9800
C3D5 H7D5 0.9800
O3W H1W3 0.8398
O3W H2W3 0.8401

loop_
_geom_hbond_atom_site_label_D
_geom_hbond_atom_site_label_H
_geom_hbond_atom_site_label_A
_geom_hbond_distance_DH
_geom_hbond_distance_HA
_geom_hbond_distance_DA
_geom_hbond_angle_DHA
_geom_hbond_site_symmetry_A
N1 H1N1 O7A 0.90 1.90 2.772(5) 161.8 .
N1 H2N1 O1D1 0.90 1.93 2.825(6) 176.4 .
N1 H4N1 O1D2 0.90 2.63 3.15(3) 117.5 .
N2 H1N2 O3 0.90 2.42 3.160(5) 140.2 .
N2 H1N2 O5B 0.90 2.57 3.169(5) 124.3 .
N2 H2N2 O7B 0.90 2.09 2.813(5) 136.1 .
N2 H4N2 O1D2 0.90 1.83 2.73(2) 174.8 .
N2 H4N2 O1D3 0.90 2.01 2.89(2) 165.2 .
O31 H311 O1D4 0.84 1.94 2.744(17) 159.7 .
O31 H311 O1D5 0.84 2.34 3.084(10) 148.6 .
O30 H301 O1D4 0.84 2.55 3.277(13) 144.7 .
O30 H301 O1D5 0.84 1.93 2.750(8) 164.2 .
O5W H2W5 O7B 0.84 1.97 2.798(6) 167.5 .
O3W H1W3 O7A 0.84 1.98 2.794(5) 162.2 .
N1 H3N1 O3B 0.90 2.12 2.924(4) 147.6 1_565
N1 H3N1 O2B 0.90 2.33 2.893(4) 120.3 1_565
O3W H2W3 O2B 0.84 2.04 2.866(4) 165.7 1_565
N2 H2N2 O6A 0.90 2.44 2.909(6) 113.0 1_455
N2 H3N2 O4A 0.90 1.90 2.778(5) 165.9 3_466
O3A H3AO O6A 0.84 1.81 2.614(4) 159.6 3_466
O4A H4AO O6B 0.84 1.79 2.602(4) 163.3 1_655
O2B H2BO O4B 0.84 1.91 2.717(4) 159.5 3_556
O3B H3BO O3A 0.84 1.87 2.697(4) 169.2 3_456
O4B H4BO O3W' 0.84 1.85 2.536(18) 137.1 1_445
O4B H4BO O3W 0.84 1.97 2.785(4) 163.6 1_445
O5W H1W5 O3W 0.84 2.23 3.065(7) 173.4 1_445

loop_
_geom_torsion_atom_site_label_1
_geom_torsion_atom_site_label_2
_geom_torsion_atom_site_label_3
_geom_torsion_atom_site_label_4
_geom_torsion
C5A O5A C1A O3 177.4(3)
C5A O5A C1A C2A -62.8(3)
C1B O2A C2A C1A 146.4(3)
C1B O2A C2A C3A -94.1(3)
O3 C1A C2A O2A -67.8(3)
O5A C1A C2A O2A 173.6(2)
O3 C1A C2A C3A 172.9(3)
O5A C1A C2A C3A 54.3(4)
O2A C2A C3A O3A 65.1(4)
C1A C2A C3A O3A -179.2(3)
O2A C2A C3A C4A -168.2(3)
C1A C2A C3A C4A -52.5(4)
O3A C3A C4A O4A -53.1(4)
C2A C3A C4A O4A -179.5(3)
O3A C3A C4A C5A -176.2(3)
C2A C3A C4A C5A 57.5(3)
C1A O5A C5A C4A 68.0(3)
C1A O5A C5A C6A -169.6(3)
O4A C4A C5A O5A 172.0(3)
C3A C4A C5A O5A -64.6(3)
O4A C4A C5A C6A 52.1(4)
C3A C4A C5A C6A 175.4(3)
O5A C5A C6A O7A -32.7(5)
C4A C5A C6A O7A 86.1(4)
O5A C5A C6A O6A 146.8(4)
C4A C5A C6A O6A -94.3(4)
C2A O2A C1B O5B -66.0(4)
C2A O2A C1B C2B 175.1(3)
C5B O5B C1B O2A 177.7(3)
C5B O5B C1B C2B -65.6(4)
O2A C1B C2B O2B -64.4(3)
O5B C1B C2B O2B 178.1(3)
O2A C1B C2B C3B 172.4(3)
O5B C1B C2B C3B 54.9(4)
O2B C2B C3B O3B 64.5(4)
C1B C2B C3B O3B -172.3(3)
O2B C2B C3B C4B -172.9(3)
C1B C2B C3B C4B -49.8(4)
O3B C3B C4B O4B -66.4(4)
C2B C3B C4B O4B 173.1(3)
O3B C3B C4B C5B 174.5(3)
C2B C3B C4B C5B 54.0(4)
C1B O5B C5B C4B 69.8(3)
C1B O5B C5B C6B -168.4(3)
O4B C4B C5B O5B 177.7(3)
C3B C4B C5B O5B -63.2(3)
O4B C4B C5B C6B 58.5(4)
C3B C4B C5B C6B 177.7(3)
O5B C5B C6B O7B -45.5(4)
C4B C5B C6B O7B 73.2(4)
O5B C5B C6B O6B 136.0(3)
C4B C5B C6B O6B -105.2(4)
C10 C1 C2 C3 -58.6(4)
C1 C2 C3 O3 -177.1(3)
C1 C2 C3 C4 59.4(4)
O5A C1A O3 C3 -83.0(3)
C2A C1A O3 C3 156.5(3)
C2 C3 O3 C1A 96.2(4)
C4 C3 O3 C1A -137.5(3)
O3 C3 C4 C24 64.8(4)
C2 C3 C4 C24 -171.0(3)
O3 C3 C4 C23 -52.6(4)
C2 C3 C4 C23 71.6(5)
O3 C3 C4 C5 -178.5(3)
C2 C3 C4 C5 -54.3(4)
C3 C4 C5 C6 -176.8(3)
C24 C4 C5 C6 -61.2(4)
C23 C4 C5 C6 58.5(5)
C3 C4 C5 C10 51.9(4)
C24 C4 C5 C10 167.5(3)
C23 C4 C5 C10 -72.8(4)
C4 C5 C6 C7 160.2(3)
C10 C5 C6 C7 -65.1(4)
C5 C6 C7 C8 56.3(5)
C6 C7 C8 C26 76.9(4)
C6 C7 C8 C9 -43.6(5)
C6 C7 C8 C14 -161.9(3)
C7 C8 C9 C11 177.8(4)
C26 C8 C9 C11 59.8(5)
C14 C8 C9 C11 -62.0(4)
C7 C8 C9 C10 43.1(5)
C26 C8 C9 C10 -74.9(4)
C14 C8 C9 C10 163.3(3)
C2 C1 C10 C25 -70.5(4)
C2 C1 C10 C9 166.5(3)
C2 C1 C10 C5 53.1(4)
C11 C9 C10 C1 63.1(4)
C8 C9 C10 C1 -165.1(3)
C11 C9 C10 C25 -57.8(4)
C8 C9 C10 C25 74.0(4)
C11 C9 C10 C5 177.4(3)
C8 C9 C10 C5 -50.8(4)
C6 C5 C10 C1 175.0(3)
C4 C5 C10 C1 -51.7(4)
C6 C5 C10 C25 -64.2(4)
C4 C5 C10 C25 69.2(4)
C6 C5 C10 C9 60.0(4)
C4 C5 C10 C9 -166.7(3)
C8 C9 C11 O11 -147.4(5)
C10 C9 C11 O11 -11.1(6)
C8 C9 C11 C12 34.9(5)
C10 C9 C11 C12 171.2(3)
O11 C11 C12 C13 178.1(5)
C9 C11 C12 C13 -4.1(6)
C11 C12 C13 C18 177.3(4)
C11 C12 C13 C14 2.3(7)
C12 C13 C14 C27 90.9(5)
C18 C13 C14 C27 -84.0(5)
C12 C13 C14 C15 -152.8(4)
C18 C13 C14 C15 32.3(6)
C12 C13 C14 C8 -30.8(5)
C18 C13 C14 C8 154.3(4)
C7 C8 C14 C13 -179.1(3)
C26 C8 C14 C13 -61.0(4)
C9 C8 C14 C13 60.2(4)
C7 C8 C14 C27 63.3(4)
C26 C8 C14 C27 -178.6(3)
C9 C8 C14 C27 -57.4(4)
C7 C8 C14 C15 -56.6(4)
C26 C8 C14 C15 61.5(4)
C9 C8 C14 C15 -177.3(3)
C13 C14 C15 C16 -39.7(5)
C27 C14 C15 C16 76.0(4)
C8 C14 C15 C16 -160.9(4)
C14 C15 C16 C17 56.9(5)
C15 C16 C17 C22 177.3(4)
C15 C16 C17 C18 -61.4(6)
C15 C16 C17 C28 57.7(5)
C12 C13 C18 C17 145.8(4)
C14 C13 C18 C17 -39.3(6)
C12 C13 C18 C19 -85.7(5)
C14 C13 C18 C19 89.3(5)
C22 C17 C18 C13 172.7(4)
C28 C17 C18 C13 -68.5(5)
C16 C17 C18 C13 50.8(6)
C22 C17 C18 C19 46.2(6)
C28 C17 C18 C19 165.0(4)
C16 C17 C18 C19 -75.8(6)
C13 C18 C19 C20 -178.7(4)
C17 C18 C19 C20 -50.8(6)
C18 C19 C20 C30 -68.4(7)
C18 C19 C20 C29 175.4(5)
C18 C19 C20 C21 54.3(7)
C30 C20 C21 C22 65.5(7)
C29 C20 C21 C22 -176.2(6)
C19 C20 C21 C22 -56.5(7)
C18 C17 C22 C21 -50.6(6)
C28 C17 C22 C21 -169.8(5)
C16 C17 C22 C21 70.1(6)
C20 C21 C22 C17 57.9(7)
C29 C20 C30 O30 96.5(8)
C21 C20 C30 O30 -142.2(7)
C19 C20 C30 O30 -21.7(10)
C29 C20 C30 O31 -79.3(9)
C21 C20 C30 O31 42.0(9)
C19 C20 C30 O31 162.5(6)
C3D1 N1D1 C1D1 O1D1 -2.9(11)
C2D1 N1D1 C1D1 O1D1 -176.7(7)
C3D2 N1D2 C1D2 O1D2 0(7)
C2D2 N1D2 C1D2 O1D2 172(3)
C3D4 N1D4 C1D4 O1D4 -1(3)
C2D4 N1D4 C1D4 O1D4 174(2)
C3D3 N1D3 C1D3 O1D3 -3(7)
C2D3 N1D3 C1D3 O1D3 175(3)
C3D5 N1D5 C1D5 O1D5 -2(7)
C2D5 N1D5 C1D5 O1D5 173(4)
